data_4300733
_journal_name_full 'Inorganic Chemistry'
_journal_paper_doi 10.1021/ic052032z
_journal_year 2006
_chemical_formula_sum 'C24 H35 Au B N6 P S3'
_chemical_formula_weight 742.54
_chemical_name_common '[Au(PhTm)(PEt3)]'
_space_group_IT_number 33
_symmetry_cell_setting orthorhombic
_symmetry_space_group_name_Hall 'P 2c -2n'
_symmetry_space_group_name_H-M 'P n a 21'
_cell_angle_alpha 90
_cell_angle_beta 90
_cell_angle_gamma 90
_cell_formula_units_Z 4
_cell_length_a 13.9270(4)
_cell_length_b 14.4549(4)
_cell_length_c 14.5183(3)
_cell_measurement_temperature 123(2)
_cell_volume 2922.72(13)
_diffrn_ambient_temperature 123(2)
_exptl_crystal_density_diffrn 1.687
_cod_database_code 4300733

loop_
_symmetry_equiv_pos_as_xyz
'x, y, z'
'-x, -y, z+1/2'
'-x+1/2, y+1/2, z+1/2'
'x+1/2, -y+1/2, z'

loop_
_atom_site_label
_atom_site_type_symbol
_atom_site_fract_x
_atom_site_fract_y
_atom_site_fract_z
_atom_site_U_iso_or_equiv
_atom_site_adp_type
_atom_site_occupancy
_atom_site_symmetry_multiplicity
_atom_site_calc_flag
_atom_site_refinement_flags
_atom_site_disorder_assembly
_atom_site_disorder_group
S3 S 0.81327(16) 1.27005(15) 0.17163(15) 0.0363(5) Uani 1 1 d . . .
C21 C 0.7509(5) 0.5802(5) -0.0004(10) 0.0438(17) Uani 1 1 d . . .
H21A H 0.71 0.6197 0.0392 0.053 Uiso 1 1 calc R . .
H21B H 0.7327 0.5926 -0.0651 0.053 Uiso 1 1 calc R . .
N6 N 0.6232(5) 1.2335(4) 0.1579(4) 0.0283(13) Uani 1 1 d . . .
N5 N 0.7116(4) 1.1264(4) 0.0949(3) 0.0238(12) Uani 1 1 d . . .
C13 C 0.8528(5) 1.1542(5) -0.0194(4) 0.0233(16) Uani 1 1 d . . .
C14 C 0.9517(6) 1.1631(5) -0.0260(4) 0.0341(19) Uani 1 1 d . . .
H14 H 0.9915 1.123 0.009 0.041 Uiso 1 1 calc R . .
C20 C 0.9246(8) 0.5564(8) -0.1610(6) 0.053(3) Uani 1 1 d . . .
H20A H 0.9646 0.5146 -0.1977 0.079 Uiso 1 1 calc R . .
H20B H 0.9392 0.6207 -0.1774 0.079 Uiso 1 1 calc R . .
H20C H 0.8567 0.5437 -0.1735 0.079 Uiso 1 1 calc R . .
C9 C 0.7148(6) 1.2085(5) 0.1393(5) 0.0264(16) Uani 1 1 d . . .
C22 C 0.7285(7) 0.4786(6) 0.0213(9) 0.061(3) Uani 1 1 d . . .
H22A H 0.6599 0.467 0.0116 0.092 Uiso 1 1 calc R . .
H22B H 0.7452 0.4655 0.0856 0.092 Uiso 1 1 calc R . .
H22C H 0.7661 0.4385 -0.0194 0.092 Uiso 1 1 calc R . .
C23 C 0.9071(6) 0.5808(8) 0.1323(6) 0.043(2) Uani 1 1 d . . .
H23A H 0.8915 0.5145 0.1409 0.051 Uiso 1 1 calc R . .
H23B H 0.9772 0.5882 0.1408 0.051 Uiso 1 1 calc R . .
C10 C 0.6162(5) 1.1023(5) 0.0846(4) 0.0282(16) Uani 1 1 d . . .
H10 H 0.5933 1.048 0.055 0.034 Uiso 1 1 calc R . .
C15 C 0.9941(7) 1.2292(6) -0.0826(6) 0.040(2) Uani 1 1 d . . .
H15 H 1.0621 1.2327 -0.0865 0.048 Uiso 1 1 calc R . .
C19 C 0.9446(7) 0.5417(6) -0.0615(5) 0.040(2) Uani 1 1 d . . .
H19A H 1.0138 0.553 -0.0501 0.048 Uiso 1 1 calc R . .
H19B H 0.9314 0.4761 -0.0463 0.048 Uiso 1 1 calc R . .
C2 C 0.8644(6) 1.0430(6) 0.2093(5) 0.0331(18) Uani 1 1 d . . .
H2 H 0.8249 1.0856 0.2416 0.04 Uiso 1 1 calc R . .
C11 C 0.5614(6) 1.1674(5) 0.1228(5) 0.0318(17) Uani 1 1 d . . .
H11 H 0.4933 1.1682 0.1254 0.038 Uiso 1 1 calc R . .
C12 C 0.5934(6) 1.3163(6) 0.2092(6) 0.0368(19) Uani 1 1 d . . .
H12A H 0.6121 1.3098 0.274 0.055 Uiso 1 1 calc R . .
H12B H 0.5235 1.3233 0.2049 0.055 Uiso 1 1 calc R . .
H12C H 0.6246 1.371 0.1829 0.055 Uiso 1 1 calc R . .
C8 C 0.6449(7) 0.7848(5) -0.0818(6) 0.038(2) Uani 1 1 d . . .
H8A H 0.6927 0.7393 -0.1019 0.057 Uiso 1 1 calc R . .
H8B H 0.5924 0.7872 -0.1267 0.057 Uiso 1 1 calc R . .
H8C H 0.6195 0.7668 -0.0215 0.057 Uiso 1 1 calc R . .
C18 C 0.7976(6) 1.2185(5) -0.0718(5) 0.0335(18) Uani 1 1 d . . .
H18 H 0.7296 1.217 -0.0671 0.04 Uiso 1 1 calc R . .
C4 C 1.0484(7) 0.8701(7) 0.1868(6) 0.048(2) Uani 1 1 d . . .
H4A H 1.0229 0.8077 0.1769 0.072 Uiso 1 1 calc R . .
H4B H 1.0753 0.8745 0.2491 0.072 Uiso 1 1 calc R . .
H4C H 1.0989 0.8828 0.1415 0.072 Uiso 1 1 calc R . .
C16 C 0.9379(8) 1.2899(6) -0.1334(6) 0.047(2) Uani 1 1 d . . .
H16 H 0.9673 1.3358 -0.1707 0.056 Uiso 1 1 calc R . .
C24 C 0.8553(7) 0.6369(8) 0.2047(6) 0.056(3) Uani 1 1 d . . .
H24A H 0.8753 0.6163 0.2661 0.084 Uiso 1 1 calc R . .
H24B H 0.7859 0.6284 0.1978 0.084 Uiso 1 1 calc R . .
H24C H 0.8712 0.7026 0.197 0.084 Uiso 1 1 calc R . .
C17 C 0.8400(8) 1.2833(6) -0.1295(6) 0.045(3) Uani 1 1 d . . .
H17 H 0.8011 1.3229 -0.1661 0.054 Uiso 1 1 calc R . .
Au1 Au 0.907111(18) 0.768166(16) 0.00020(2) 0.03003(8) Uani 1 1 d . . .
S1 S 0.96379(13) 0.91963(11) -0.01144(16) 0.0286(4) Uani 1 1 d . . .
P1 P 0.87487(15) 0.61514(13) 0.01560(15) 0.0336(5) Uani 1 1 d . . .
N4 N 0.6896(5) 0.8752(4) -0.0750(4) 0.0236(14) Uani 1 1 d . . .
S2 S 0.70073(17) 0.87232(17) 0.11190(14) 0.0369(5) Uani 1 1 d . . .
C5 C 0.7161(4) 0.9176(4) 0.0041(7) 0.0264(13) Uani 1 1 d . . .
N3 N 0.7543(4) 1.0016(4) -0.0191(3) 0.0231(14) Uani 1 1 d . . .
B1 B 0.7970(6) 1.0787(5) 0.0432(5) 0.0217(16) Uani 1 1 d . . .
N2 N 0.9717(4) 0.9373(4) 0.1764(4) 0.0296(14) Uani 1 1 d . . .
C7 C 0.7116(6) 0.9314(5) -0.1493(5) 0.0284(16) Uani 1 1 d . . .
H7 H 0.7006 0.9179 -0.2125 0.034 Uiso 1 1 calc R . .
C3 C 0.9292(6) 0.9857(6) 0.2472(5) 0.037(2) Uani 1 1 d . . .
H3 H 0.9433 0.9797 0.311 0.044 Uiso 1 1 calc R . .
N1 N 0.8649(4) 1.0291(4) 0.1145(4) 0.0222(12) Uani 1 1 d . . .
C1 C 0.9309(5) 0.9641(5) 0.0965(5) 0.0261(16) Uani 1 1 d . . .
C6 C 0.7508(6) 1.0076(5) -0.1155(5) 0.0284(16) Uani 1 1 d . . .
H6 H 0.7731 1.0585 -0.151 0.034 Uiso 1 1 calc R . .

loop_
_atom_site_aniso_label
_atom_site_aniso_U_11
_atom_site_aniso_U_22
_atom_site_aniso_U_33
_atom_site_aniso_U_23
_atom_site_aniso_U_13
_atom_site_aniso_U_12
S3 0.0282(10) 0.0375(11) 0.0432(12) -0.0189(10) 0.0030(9) -0.0024(9)
C21 0.035(4) 0.036(4) 0.060(4) 0.016(7) -0.003(7) -0.001(3)
N6 0.025(3) 0.033(3) 0.028(3) -0.001(3) 0.003(3) 0.005(3)
N5 0.018(3) 0.029(3) 0.024(3) -0.003(2) -0.001(2) 0.000(3)
C13 0.028(4) 0.023(3) 0.019(4) -0.004(3) 0.001(3) 0.000(3)
C14 0.042(5) 0.031(4) 0.030(4) -0.011(3) -0.001(3) -0.006(4)
C20 0.059(7) 0.052(7) 0.047(6) 0.005(5) 0.008(5) 0.016(5)
C9 0.023(4) 0.030(4) 0.027(3) 0.001(3) 0.003(3) 0.002(3)
C22 0.037(5) 0.041(5) 0.105(11) 0.009(5) 0.008(5) -0.003(4)
C23 0.030(5) 0.056(6) 0.043(5) 0.021(4) -0.007(4) 0.004(4)
C10 0.029(4) 0.030(4) 0.025(3) -0.003(3) -0.003(3) -0.002(3)
C15 0.037(5) 0.042(5) 0.042(4) -0.010(4) 0.015(4) -0.023(4)
C19 0.049(5) 0.039(5) 0.033(4) 0.004(4) 0.005(4) 0.013(4)
C2 0.029(4) 0.048(5) 0.023(4) -0.010(3) 0.002(3) -0.008(4)
C11 0.018(4) 0.036(4) 0.042(4) -0.001(3) 0.000(3) 0.001(3)
C12 0.028(4) 0.033(5) 0.049(5) -0.011(4) 0.012(4) 0.001(4)
C8 0.042(5) 0.032(5) 0.040(5) -0.001(3) -0.005(4) -0.008(4)
C18 0.030(5) 0.040(5) 0.030(4) -0.002(3) 0.001(3) 0.001(4)
C4 0.044(5) 0.055(6) 0.045(5) 0.024(4) -0.001(4) 0.012(5)
C16 0.066(7) 0.033(5) 0.041(5) -0.002(4) 0.018(5) -0.008(5)
C24 0.055(7) 0.077(7) 0.036(5) 0.006(4) 0.004(4) 0.000(6)
C17 0.073(8) 0.026(5) 0.038(5) 0.003(4) 0.004(4) 0.004(5)
Au1 0.03008(13) 0.02625(13) 0.03376(13) 0.0010(2) 0.0022(2) 0.00411(11)
S1 0.0292(9) 0.0272(8) 0.0295(11) 0.0002(9) 0.0079(9) 0.0044(6)
P1 0.0306(10) 0.0287(9) 0.0414(15) 0.0040(9) 0.0019(9) 0.0031(8)
N4 0.024(4) 0.020(3) 0.027(3) 0.000(3) -0.003(3) 0.003(3)
S2 0.0437(14) 0.0378(12) 0.0293(10) 0.0076(10) 0.0012(10) -0.0080(10)
C5 0.023(3) 0.023(3) 0.033(3) -0.004(5) -0.001(4) 0.000(2)
N3 0.020(3) 0.029(3) 0.020(4) 0.001(2) -0.003(2) 0.003(2)
B1 0.025(5) 0.017(4) 0.023(3) -0.001(3) -0.003(3) 0.001(3)
N2 0.027(4) 0.037(4) 0.025(3) 0.003(3) 0.001(3) -0.001(3)
C7 0.034(4) 0.026(4) 0.026(4) -0.004(3) -0.006(3) 0.000(3)
C3 0.036(5) 0.045(5) 0.031(4) 0.010(4) -0.002(3) -0.005(4)
N1 0.022(3) 0.024(3) 0.021(3) -0.002(2) 0.001(2) 0.000(3)
C1 0.028(4) 0.027(4) 0.023(3) 0.005(3) 0.000(3) -0.003(3)
C6 0.039(5) 0.025(4) 0.021(3) -0.002(3) 0.005(3) 0.003(3)

loop_
_geom_bond_atom_site_label_1
_geom_bond_atom_site_label_2
_geom_bond_distance
_geom_bond_site_symmetry_2
_geom_bond_publ_flag
S3 C9 1.700(8) . ?
C21 C22 1.534(11) . ?
C21 P1 1.813(7) . ?
N6 C9 1.354(10) . ?
N6 C11 1.383(10) . ?
N6 C12 1.469(10) . ?
N5 C9 1.352(9) . ?
N5 C10 1.382(9) . ?
N5 B1 1.568(9) . ?
C13 C14 1.386(11) . ?
C13 C18 1.426(10) . ?
C13 B1 1.620(10) . ?
C14 C15 1.393(11) . ?
C20 C19 1.486(12) . ?
C23 C24 1.512(13) . ?
C23 P1 1.821(8) . ?
C10 C11 1.332(10) . ?
C15 C16 1.387(14) . ?
C19 P1 1.825(8) . ?
C2 C3 1.342(12) . ?
C2 N1 1.391(8) . ?
C8 N4 1.451(10) . ?
C18 C17 1.388(12) . ?
C4 N2 1.452(10) . ?
C16 C17 1.369(16) . ?
Au1 P1 2.2682(19) . ?
Au1 S1 2.3335(17) . ?
S1 C1 1.755(7) . ?
N4 C5 1.353(11) . ?
N4 C7 1.386(9) . ?
S2 C5 1.710(10) . ?
C5 N3 1.368(8) . ?
N3 C6 1.402(8) . ?
N3 B1 1.553(9) . ?
B1 N1 1.573(9) . ?
N2 C1 1.348(9) . ?
N2 C3 1.378(10) . ?
C7 C6 1.324(10) . ?
N1 C1 1.340(9) . ?
